data_7056952
loop_
_publ_author_name
'Kole\<sa Dobravc, Tanja'
'Maejima, Keiichi'
'Yoshikawa, Yutaka'
'Meden, Anton'
'Yasui, Hiroyuki'
'Perdih, Franc'

_publ_section_title
;
 Bis(picolinato) complexes of vanadium and zinc as potential antidiabetic
 agents: synthesis, structural elucidation and in vitro insulin-mimetic
 activity study
;
_journal_name_full 'New Journal of Chemistry'
_journal_paper_doi 10.1039/C7NJ04189F
_journal_year 2018
_chemical_formula_moiety 'C22 H14 F4 N4 O4 Zn, C5 H5 N'
_chemical_formula_sum 'C27 H19 F4 N5 O4 Zn'
_chemical_formula_weight 618.84
_space_group_crystal_system monoclinic
_space_group_IT_number 14
_space_group_name_Hall '-P 2ybc'
_space_group_name_H-M_alt 'P 1 21/c 1'
_symmetry_space_group_name_Hall '-P 2ybc'
_symmetry_space_group_name_H-M 'P 1 21/c 1'
_atom_sites_solution_hydrogens geom
_audit_creation_method SHELXL-2014/7
_audit_update_record
;
2017-09-12 deposited with the CCDC.
2018-01-24 downloaded from the CCDC.
;
_cell_angle_alpha 90
_cell_angle_beta 106.0220(10)
_cell_angle_gamma 90
_cell_formula_units_Z 4
_cell_length_a 18.0287(4)
_cell_length_b 10.3166(2)
_cell_length_c 14.9805(3)
_cell_measurement_reflns_used 6449
_cell_measurement_temperature 293(2)
_cell_measurement_theta_max 27.48
_cell_measurement_theta_min 2.55
_cell_volume 2678.06(10)
_computing_cell_refinement 'DENZO-SMN (Otwinowski & Minor, 1997)'
_computing_data_collection 'KappaCCD Reference Manual (Nonius, 1998)'
_computing_data_reduction 'DENZO-SMN (Otwinowski & Minor, 1997)'
_computing_molecular_graphics 'ORTEP-3 for Windows version 2.02 (Farrugia, 2008)'
_computing_publication_material 'WinGX publication routines (Farrugia, 1999)'
_computing_structure_refinement 'SHELXL-2014/7 (Sheldrick, 2015)'
_computing_structure_solution 'SIR97 (altomate et al., 1999)'
_diffrn_ambient_temperature 293(2)
_diffrn_detector_area_resol_mean 0.055
_diffrn_measured_fraction_theta_full 0.995
_diffrn_measured_fraction_theta_max 0.996
_diffrn_measurement_device_type
;
Nonius KappaCCD area-detector diffractometer
;
_diffrn_measurement_method '\w scans'
_diffrn_radiation_monochromator graphite
_diffrn_radiation_source 'fine-focus sealed tube'
_diffrn_radiation_type MoK\a
_diffrn_radiation_wavelength 0.71073
_diffrn_reflns_av_R_equivalents 0.0218
_diffrn_reflns_av_unetI/netI 0.0327
_diffrn_reflns_Laue_measured_fraction_full 0.995
_diffrn_reflns_Laue_measured_fraction_max 0.996
_diffrn_reflns_limit_h_max 23
_diffrn_reflns_limit_h_min -23
_diffrn_reflns_limit_k_max 13
_diffrn_reflns_limit_k_min -13
_diffrn_reflns_limit_l_max 19
_diffrn_reflns_limit_l_min -18
_diffrn_reflns_number 11360
_diffrn_reflns_point_group_measured_fraction_full 0.995
_diffrn_reflns_point_group_measured_fraction_max 0.996
_diffrn_reflns_theta_full 25.242
_diffrn_reflns_theta_max 27.480
_diffrn_reflns_theta_min 2.863
_exptl_absorpt_coefficient_mu 0.988
_exptl_absorpt_correction_T_max 0.8823
_exptl_absorpt_correction_T_min 0.6933
_exptl_absorpt_correction_type multi-scan
_exptl_absorpt_process_details 'SCALEPACK (Otwinowski & Minor, 1997)'
_exptl_crystal_colour colorless
_exptl_crystal_density_diffrn 1.535
_exptl_crystal_description prism
_exptl_crystal_F_000 1256
_exptl_crystal_size_max 0.400
_exptl_crystal_size_mid 0.380
_exptl_crystal_size_min 0.130
_refine_diff_density_max 0.310
_refine_diff_density_min -0.424
_refine_diff_density_rms 0.048
_refine_ls_extinction_method none
_refine_ls_goodness_of_fit_ref 1.020
_refine_ls_hydrogen_treatment constr
_refine_ls_matrix_type full
_refine_ls_number_parameters 370
_refine_ls_number_reflns 6124
_refine_ls_number_restraints 0
_refine_ls_restrained_S_all 1.020
_refine_ls_R_factor_all 0.0685
_refine_ls_R_factor_gt 0.0420
_refine_ls_shift/su_max 0.000
_refine_ls_shift/su_mean 0.000
_refine_ls_structure_factor_coef Fsqd
_refine_ls_weighting_details 'w=1/[\s^2^(Fo^2^)+(0.0595P)^2^+0.8215P] where P=(Fo^2^+2Fc^2^)/3'
_refine_ls_weighting_scheme calc
_refine_ls_wR_factor_gt 0.1038
_refine_ls_wR_factor_ref 0.1180
_reflns_Friedel_coverage 0.000
_reflns_number_gt 4321
_reflns_number_total 6124
_reflns_threshold_expression 'I > 2\s(I)'
_cod_data_source_file c7nj04189f2.cif
_cod_data_source_block 6
_cod_database_code 7056952
_shelx_shelxl_version_number 2014/7
_shelx_space_group_comment
;
The symmetry employed for this shelxl refinement is uniquely defined
by the following loop, which should always be used as a source of
symmetry information in preference to the above space-group names.
They are only intended as comments.
;
_shelx_estimated_absorpt_t_min 0.693
_shelx_estimated_absorpt_t_max 0.882

loop_
_space_group_symop_operation_xyz
'x, y, z'
'-x, y+1/2, -z+1/2'
'-x, -y, -z'
'x, -y-1/2, z-1/2'

loop_
_atom_site_label
_atom_site_type_symbol
_atom_site_fract_x
_atom_site_fract_y
_atom_site_fract_z
_atom_site_U_iso_or_equiv
_atom_site_adp_type
_atom_site_occupancy
_atom_site_site_symmetry_order
_atom_site_calc_flag
_atom_site_refinement_flags_posn
_atom_site_refinement_flags_adp
Zn1 Zn 0.18123(2) 0.78603(2) 0.19863(2) 0.05339(12) Uani 1 1 d . .
F1 F 0.22185(11) 0.28706(12) 0.13243(13) 0.0802(5) Uani 1 1 d . .
F2 F 0.03859(13) 0.48866(18) -0.10981(12) 0.1028(7) Uani 1 1 d . .
F3 F 0.23764(14) 1.1040(2) -0.05851(15) 0.1130(8) Uani 1 1 d . .
F4 F 0.44901(13) 0.8405(3) 0.07662(17) 0.1163(7) Uani 1 1 d . .
N1 N 0.15575(12) 0.61545(17) 0.10400(13) 0.0531(5) Uani 1 1 d . .
N2 N 0.26392(13) 0.86132(18) 0.11697(13) 0.0570(5) Uani 1 1 d . .
N3 N 0.23499(12) 0.91916(18) 0.30915(14) 0.0564(5) Uani 1 1 d . .
N4 N 0.08051(12) 0.74730(19) 0.24531(14) 0.0538(5) Uani 1 1 d . .
O1 O 0.25319(10) 0.64532(15) 0.27044(11) 0.0597(4) Uani 1 1 d . .
O2 O 0.29653(12) 0.44327(18) 0.27326(13) 0.0735(5) Uani 1 1 d . .
O3 O 0.11912(11) 0.91701(17) 0.10639(12) 0.0649(5) Uani 1 1 d . .
O4 O 0.11332(12) 1.07178(16) 0.00216(13) 0.0710(5) Uani 1 1 d . .
C1 C 0.25393(14) 0.5321(2) 0.23668(16) 0.0510(5) Uani 1 1 d . .
C2 C 0.19628(14) 0.5109(2) 0.14260(16) 0.0482(5) Uani 1 1 d . .
C3 C 0.18300(15) 0.3939(2) 0.09538(17) 0.0560(6) Uani 1 1 d . .
C4 C 0.13008(17) 0.3818(2) 0.00977(19) 0.0679(7) Uani 1 1 d . .
H4 H 0.1211 0.3033 -0.0219 0.081 Uiso 1 1 calc R U
C5 C 0.09176(18) 0.4922(3) -0.02549(18) 0.0685(7) Uani 1 1 d . .
C6 C 0.10443(17) 0.6077(2) 0.02132(18) 0.0653(7) Uani 1 1 d . .
H6 H 0.0770 0.6810 -0.0049 0.078 Uiso 1 1 calc R U
C7 C 0.14719(15) 0.9853(2) 0.05332(16) 0.0553(6) Uani 1 1 d . .
C8 C 0.22958(16) 0.9532(2) 0.05638(15) 0.0549(6) Uani 1 1 d . .
C9 C 0.2708(2) 1.0112(3) 0.0018(2) 0.0721(8) Uani 1 1 d . .
C10 C 0.3436(2) 0.9751(3) 0.0054(2) 0.0868(10) Uani 1 1 d . .
H10 H 0.3703 1.0122 -0.0331 0.104 Uiso 1 1 calc R U
C11 C 0.37566(19) 0.8823(3) 0.0679(2) 0.0794(8) Uani 1 1 d . .
C12 C 0.33622(18) 0.8264(3) 0.12415(19) 0.0690(7) Uani 1 1 d . .
H12 H 0.3601 0.7641 0.1674 0.083 Uiso 1 1 calc R U
C13 C 0.23724(18) 1.0457(2) 0.2934(2) 0.0708(8) Uani 1 1 d . .
H13 H 0.2117 1.0762 0.2345 0.085 Uiso 1 1 calc R U
C14 C 0.2747(2) 1.1337(3) 0.3582(2) 0.0822(9) Uani 1 1 d . .
H14 H 0.2751 1.2212 0.3432 0.099 Uiso 1 1 calc R U
C15 C 0.3114(2) 1.0914(3) 0.4450(2) 0.0868(10) Uani 1 1 d . .
H15 H 0.3371 1.1491 0.4908 0.104 Uiso 1 1 calc R U
C16 C 0.3097(2) 0.9615(3) 0.4634(2) 0.0975(12) Uani 1 1 d . .
H16 H 0.3343 0.9294 0.5221 0.117 Uiso 1 1 calc R U
C17 C 0.2710(2) 0.8794(3) 0.39378(19) 0.0808(9) Uani 1 1 d . .
H17 H 0.2701 0.7914 0.4070 0.097 Uiso 1 1 calc R U
C18 C 0.01313(16) 0.8050(2) 0.20548(19) 0.0620(7) Uani 1 1 d . .
H18 H 0.0101 0.8601 0.1555 0.074 Uiso 1 1 calc R U
C19 C -0.05174(17) 0.7868(3) 0.2347(2) 0.0710(7) Uani 1 1 d . .
H19 H -0.0975 0.8289 0.2050 0.085 Uiso 1 1 calc R U
C20 C -0.04824(18) 0.7056(3) 0.3085(2) 0.0694(7) Uani 1 1 d . .
H20 H -0.0913 0.6929 0.3302 0.083 Uiso 1 1 calc R U
C21 C 0.02039(17) 0.6432(2) 0.34971(18) 0.0628(7) Uani 1 1 d . .
H21 H 0.0243 0.5866 0.3991 0.075 Uiso 1 1 calc R U
C22 C 0.08224(16) 0.6665(2) 0.31644(17) 0.0587(6) Uani 1 1 d . .
H22 H 0.1283 0.6242 0.3445 0.070 Uiso 1 1 calc R U
N5 N 0.4339(3) 0.2778(6) 0.1429(4) 0.170(2) Uani 1 1 d . .
C23 C 0.4140(3) 0.2161(6) 0.2077(4) 0.1305(18) Uani 1 1 d . .
H23 H 0.3690 0.2414 0.2218 0.157 Uiso 1 1 calc R U
C24 C 0.5400(4) 0.1471(10) 0.1652(5) 0.175(4) Uani 1 1 d . .
H24 H 0.5843 0.1254 0.1480 0.210 Uiso 1 1 calc R U
C25 C 0.5220(4) 0.0783(7) 0.2329(6) 0.172(3) Uani 1 1 d . .
H25 H 0.5525 0.0095 0.2622 0.206 Uiso 1 1 calc R U
C26 C 0.4558(4) 0.1147(6) 0.2569(4) 0.1484(19) Uani 1 1 d . .
H26 H 0.4405 0.0727 0.3038 0.178 Uiso 1 1 calc R U
C27 C 0.4972(5) 0.2436(11) 0.1229(5) 0.212(4) Uani 1 1 d . .
H27 H 0.5124 0.2890 0.0773 0.254 Uiso 1 1 calc R U

loop_
_atom_site_aniso_label
_atom_site_aniso_U_11
_atom_site_aniso_U_22
_atom_site_aniso_U_33
_atom_site_aniso_U_23
_atom_site_aniso_U_13
_atom_site_aniso_U_12
Zn1 0.0653(2) 0.03750(15) 0.05248(18) 0.00504(11) 0.00802(13) 0.00212(11)
F1 0.0940(12) 0.0391(7) 0.0920(12) -0.0017(7) 0.0000(9) 0.0116(7)
F2 0.1367(17) 0.0731(11) 0.0668(10) -0.0062(9) -0.0250(10) -0.0002(11)
F3 0.155(2) 0.0875(13) 0.1194(15) 0.0575(12) 0.0757(15) 0.0327(13)
F4 0.0964(15) 0.1369(19) 0.1276(17) 0.0042(15) 0.0511(13) 0.0197(14)
N1 0.0684(13) 0.0376(9) 0.0493(10) 0.0059(8) 0.0095(9) 0.0001(9)
N2 0.0739(14) 0.0439(10) 0.0488(10) 0.0016(9) 0.0097(9) 0.0003(10)
N3 0.0677(13) 0.0433(10) 0.0549(11) -0.0004(9) 0.0113(10) 0.0010(9)
N4 0.0672(13) 0.0371(9) 0.0533(11) 0.0037(9) 0.0105(10) 0.0013(9)
O1 0.0674(11) 0.0430(9) 0.0591(9) -0.0010(8) 0.0012(8) 0.0046(7)
O2 0.0831(13) 0.0542(10) 0.0721(11) 0.0018(9) 0.0028(10) 0.0201(9)
O3 0.0714(11) 0.0534(10) 0.0668(10) 0.0184(9) 0.0139(9) 0.0049(8)
O4 0.0894(14) 0.0450(9) 0.0694(11) 0.0167(9) 0.0063(10) 0.0017(9)
C1 0.0552(14) 0.0423(11) 0.0561(13) 0.0053(10) 0.0162(11) 0.0020(10)
C2 0.0557(13) 0.0383(10) 0.0528(12) 0.0054(10) 0.0187(10) -0.0004(9)
C3 0.0673(16) 0.0380(11) 0.0609(14) 0.0027(11) 0.0144(12) 0.0013(11)
C4 0.089(2) 0.0442(13) 0.0657(16) -0.0069(12) 0.0127(14) -0.0036(13)
C5 0.088(2) 0.0550(14) 0.0528(14) 0.0015(12) 0.0025(13) -0.0025(13)
C6 0.0838(19) 0.0463(13) 0.0568(14) 0.0076(12) 0.0042(13) 0.0020(12)
C7 0.0758(17) 0.0352(11) 0.0483(12) -0.0025(10) 0.0062(11) -0.0040(11)
C8 0.0827(18) 0.0361(11) 0.0442(11) -0.0032(10) 0.0145(11) -0.0036(11)
C9 0.106(2) 0.0499(14) 0.0696(17) 0.0087(13) 0.0389(16) 0.0051(15)
C10 0.117(3) 0.0728(19) 0.087(2) 0.0060(18) 0.055(2) -0.0023(19)
C11 0.079(2) 0.081(2) 0.0832(19) -0.0128(17) 0.0311(16) 0.0049(16)
C12 0.079(2) 0.0644(16) 0.0600(15) -0.0006(13) 0.0139(14) 0.0071(14)
C13 0.099(2) 0.0449(13) 0.0617(15) -0.0039(12) 0.0111(14) 0.0086(13)
C14 0.125(3) 0.0446(14) 0.0775(19) -0.0096(14) 0.0293(19) -0.0002(15)
C15 0.113(3) 0.0641(18) 0.0751(19) -0.0231(16) 0.0118(18) -0.0079(17)
C16 0.138(3) 0.075(2) 0.0619(17) -0.0065(16) -0.0024(19) -0.001(2)
C17 0.121(3) 0.0502(14) 0.0607(16) 0.0011(13) 0.0070(16) -0.0044(16)
C18 0.0708(18) 0.0462(13) 0.0655(15) 0.0100(12) 0.0129(13) 0.0039(12)
C19 0.0608(17) 0.0605(16) 0.088(2) 0.0059(15) 0.0149(15) 0.0036(13)
C20 0.0726(18) 0.0613(16) 0.0765(18) -0.0055(14) 0.0243(15) -0.0144(14)
C21 0.0822(19) 0.0482(13) 0.0554(13) 0.0007(11) 0.0148(13) -0.0157(13)
C22 0.0717(17) 0.0453(12) 0.0535(13) 0.0036(11) 0.0076(12) -0.0025(12)
N5 0.134(4) 0.239(7) 0.129(4) 0.027(4) 0.021(3) 0.049(4)
C23 0.093(3) 0.158(5) 0.132(4) -0.026(4) 0.018(3) 0.033(3)
C24 0.098(4) 0.267(11) 0.141(6) -0.094(6) 0.003(4) 0.031(5)
C25 0.121(5) 0.140(5) 0.204(7) -0.076(5) -0.040(5) 0.046(4)
C26 0.129(4) 0.132(4) 0.165(5) -0.021(4) 0.009(4) -0.003(4)
C27 0.129(6) 0.391(14) 0.108(4) -0.030(6) 0.022(4) 0.030(7)

loop_
_atom_type_symbol
_atom_type_description
_atom_type_scat_dispersion_real
_atom_type_scat_dispersion_imag
_atom_type_scat_source
C C 0.0033 0.0016 'International Tables Vol C Tables 4.2.6.8 and 6.1.1.4'
H H 0.0000 0.0000 'International Tables Vol C Tables 4.2.6.8 and 6.1.1.4'
N N 0.0061 0.0033 'International Tables Vol C Tables 4.2.6.8 and 6.1.1.4'
O O 0.0106 0.0060 'International Tables Vol C Tables 4.2.6.8 and 6.1.1.4'
F F 0.0171 0.0103 'International Tables Vol C Tables 4.2.6.8 and 6.1.1.4'
Zn Zn 0.2839 1.4301 'International Tables Vol C Tables 4.2.6.8 and 6.1.1.4'

loop_
_geom_angle_atom_site_label_1
_geom_angle_atom_site_label_2
_geom_angle_atom_site_label_3
_geom_angle
O3 Zn1 O1 168.56(7)
O3 Zn1 N4 89.33(8)
O1 Zn1 N4 99.60(7)
O3 Zn1 N3 98.31(8)
O1 Zn1 N3 87.88(7)
N4 Zn1 N3 96.26(8)
O3 Zn1 N1 96.57(7)
O1 Zn1 N1 76.30(7)
N4 Zn1 N1 90.91(8)
N3 Zn1 N1 163.54(8)
O3 Zn1 N2 74.42(7)
O1 Zn1 N2 96.26(7)
N4 Zn1 N2 163.59(7)
N3 Zn1 N2 88.48(7)
N1 Zn1 N2 88.76(7)
C6 N1 C2 120.7(2)
C6 N1 Zn1 127.57(16)
C2 N1 Zn1 111.66(15)
C12 N2 C8 120.4(2)
C12 N2 Zn1 128.98(18)
C8 N2 Zn1 110.60(17)
C17 N3 C13 116.4(2)
C17 N3 Zn1 122.37(17)
C13 N3 Zn1 121.13(18)
C18 N4 C22 116.7(2)
C18 N4 Zn1 121.06(17)
C22 N4 Zn1 122.27(18)
C1 O1 Zn1 121.12(15)
C7 O3 Zn1 123.72(17)
O2 C1 O1 125.6(2)
O2 C1 C2 119.5(2)
O1 C1 C2 114.9(2)
N1 C2 C3 118.9(2)
N1 C2 C1 115.86(19)
C3 C2 C1 125.2(2)
F1 C3 C4 117.4(2)
F1 C3 C2 120.5(2)
C4 C3 C2 122.1(2)
C5 C4 C3 115.7(2)
C5 C4 H4 122.2
C3 C4 H4 122.2
F2 C5 C4 119.4(2)
F2 C5 C6 118.3(2)
C4 C5 C6 122.3(2)
N1 C6 C5 120.3(2)
N1 C6 H6 119.8
C5 C6 H6 119.8
O4 C7 O3 125.6(3)
O4 C7 C8 119.7(2)
O3 C7 C8 114.8(2)
N2 C8 C9 118.9(3)
N2 C8 C7 116.2(2)
C9 C8 C7 124.8(2)
F3 C9 C10 118.1(3)
F3 C9 C8 119.8(3)
C10 C9 C8 122.1(3)
C9 C10 C11 116.6(3)
C9 C10 H10 121.7
C11 C10 H10 121.7
C10 C11 F4 120.6(3)
C10 C11 C12 121.9(3)
F4 C11 C12 117.6(3)
N2 C12 C11 120.0(3)
N2 C12 H12 120.0
C11 C12 H12 120.0
N3 C13 C14 124.1(3)
N3 C13 H13 117.9
C14 C13 H13 117.9
C15 C14 C13 118.8(3)
C15 C14 H14 120.6
C13 C14 H14 120.6
C14 C15 C16 118.4(3)
C14 C15 H15 120.8
C16 C15 H15 120.8
C15 C16 C17 119.0(3)
C15 C16 H16 120.5
C17 C16 H16 120.5
N3 C17 C16 123.3(3)
N3 C17 H17 118.3
C16 C17 H17 118.3
N4 C18 C19 123.2(3)
N4 C18 H18 118.4
C19 C18 H18 118.4
C18 C19 C20 119.1(3)
C18 C19 H19 120.5
C20 C19 H19 120.5
C19 C20 C21 118.7(3)
C19 C20 H20 120.6
C21 C20 H20 120.6
C22 C21 C20 118.5(2)
C22 C21 H21 120.8
C20 C21 H21 120.8
N4 C22 C21 123.8(3)
N4 C22 H22 118.1
C21 C22 H22 118.1
C23 N5 C27 118.7(7)
N5 C23 C26 123.5(6)
N5 C23 H23 118.3
C26 C23 H23 118.3
C27 C24 C25 122.0(8)
C27 C24 H24 119.0
C25 C24 H24 119.0
C24 C25 C26 117.0(7)
C24 C25 H25 121.5
C26 C25 H25 121.5
C23 C26 C25 116.7(7)
C23 C26 H26 121.7
C25 C26 H26 121.7
N5 C27 C24 122.1(9)
N5 C27 H27 119.0
C24 C27 H27 119.0

loop_
_geom_bond_atom_site_label_1
_geom_bond_atom_site_label_2
_geom_bond_distance
Zn1 O3 2.0335(17)
Zn1 O1 2.0438(16)
Zn1 N4 2.156(2)
Zn1 N3 2.164(2)
Zn1 N1 2.2267(19)
Zn1 N2 2.308(2)
F1 C3 1.342(3)
F2 C5 1.359(3)
F3 C9 1.338(3)
F4 C11 1.363(4)
N1 C6 1.328(3)
N1 C2 1.341(3)
N2 C12 1.328(4)
N2 C8 1.340(3)
N3 C17 1.320(3)
N3 C13 1.330(3)
N4 C18 1.336(3)
N4 C22 1.346(3)
O1 C1 1.274(3)
O2 C1 1.224(3)
O3 C7 1.267(3)
O4 C7 1.224(3)
C1 C2 1.519(3)
C2 C3 1.386(3)
C3 C4 1.377(4)
C4 C5 1.360(4)
C4 H4 0.9300
C5 C6 1.369(4)
C6 H6 0.9300
C7 C8 1.510(4)
C8 C9 1.383(4)
C9 C10 1.351(5)
C10 C11 1.353(5)
C10 H10 0.9300
C11 C12 1.370(4)
C12 H12 0.9300
C13 C14 1.364(4)
C13 H13 0.9300
C14 C15 1.358(4)
C14 H14 0.9300
C15 C16 1.370(4)
C15 H15 0.9300
C16 C17 1.375(4)
C16 H16 0.9300
C17 H17 0.9300
C18 C19 1.370(4)
C18 H18 0.9300
C19 C20 1.375(4)
C19 H19 0.9300
C20 C21 1.380(4)
C20 H20 0.9300
C21 C22 1.363(4)
C21 H21 0.9300
C22 H22 0.9300
N5 C23 1.292(7)
N5 C27 1.306(9)
C23 C26 1.378(7)
C23 H23 0.9300
C24 C27 1.311(11)
C24 C25 1.350(10)
C24 H24 0.9300
C25 C26 1.389(9)
C25 H25 0.9300
C26 H26 0.9300
C27 H27 0.9300

loop_
_geom_hbond_atom_site_label_D
_geom_hbond_atom_site_label_H
_geom_hbond_atom_site_label_A
_geom_hbond_distance_DH
_geom_hbond_distance_HA
_geom_hbond_distance_DA
_geom_hbond_angle_DHA
_geom_hbond_site_symmetry_A
C4 H4 O4 0.93 2.43 3.212(3) 142.3 1_545
C14 H14 F3 0.93 2.53 3.127(3) 121.9 4_586
C14 H14 O2 0.93 2.59 3.500(4) 165.2 1_565
C17 H17 O1 0.93 2.49 3.004(3) 114.9 .
C18 H18 O3 0.93 2.35 2.959(3) 122.4 .
C21 H21 O4 0.93 2.50 3.291(3) 142.8 4_576

loop_
_geom_torsion_atom_site_label_1
_geom_torsion_atom_site_label_2
_geom_torsion_atom_site_label_3
_geom_torsion_atom_site_label_4
_geom_torsion
Zn1 O1 C1 O2 177.6(2)
Zn1 O1 C1 C2 -1.9(3)
C6 N1 C2 C3 -0.9(4)
Zn1 N1 C2 C3 175.43(18)
C6 N1 C2 C1 179.3(2)
Zn1 N1 C2 C1 -4.4(2)
O2 C1 C2 N1 -175.2(2)
O1 C1 C2 N1 4.4(3)
O2 C1 C2 C3 4.9(4)
O1 C1 C2 C3 -175.5(2)
N1 C2 C3 F1 -179.2(2)
C1 C2 C3 F1 0.6(4)
N1 C2 C3 C4 0.6(4)
C1 C2 C3 C4 -179.5(2)
F1 C3 C4 C5 179.9(3)
C2 C3 C4 C5 0.1(4)
C3 C4 C5 F2 179.9(3)
C3 C4 C5 C6 -0.5(5)
C2 N1 C6 C5 0.5(4)
Zn1 N1 C6 C5 -175.2(2)
F2 C5 C6 N1 179.9(3)
C4 C5 C6 N1 0.3(5)
Zn1 O3 C7 O4 -174.11(18)
Zn1 O3 C7 C8 5.8(3)
C12 N2 C8 C9 -0.2(3)
Zn1 N2 C8 C9 179.20(19)
C12 N2 C8 C7 179.7(2)
Zn1 N2 C8 C7 -0.9(2)
O4 C7 C8 N2 177.2(2)
O3 C7 C8 N2 -2.7(3)
O4 C7 C8 C9 -2.9(4)
O3 C7 C8 C9 177.2(2)
N2 C8 C9 F3 -179.4(2)
C7 C8 C9 F3 0.7(4)
N2 C8 C9 C10 2.2(4)
C7 C8 C9 C10 -177.6(3)
F3 C9 C10 C11 179.2(3)
C8 C9 C10 C11 -2.4(5)
C9 C10 C11 F4 -179.7(3)
C9 C10 C11 C12 0.7(5)
C8 N2 C12 C11 -1.5(4)
Zn1 N2 C12 C11 179.2(2)
C10 C11 C12 N2 1.3(5)
F4 C11 C12 N2 -178.4(3)
C17 N3 C13 C14 0.9(5)
Zn1 N3 C13 C14 -175.3(3)
N3 C13 C14 C15 -1.0(5)
C13 C14 C15 C16 0.5(6)
C14 C15 C16 C17 -0.1(6)
C13 N3 C17 C16 -0.4(5)
Zn1 N3 C17 C16 175.8(3)
C15 C16 C17 N3 0.0(6)
C22 N4 C18 C19 1.1(4)
Zn1 N4 C18 C19 -177.8(2)
N4 C18 C19 C20 0.0(4)
C18 C19 C20 C21 -1.1(4)
C19 C20 C21 C22 1.1(4)
C18 N4 C22 C21 -1.1(4)
Zn1 N4 C22 C21 177.72(19)
C20 C21 C22 N4 0.0(4)
C27 N5 C23 C26 -0.5(10)
C27 C24 C25 C26 -0.5(11)
N5 C23 C26 C25 -0.9(8)
C24 C25 C26 C23 1.4(9)
C23 N5 C27 C24 1.4(12)
C25 C24 C27 N5 -0.9(13)
